data_7207705
loop_
_publ_author_name
'Lin, Zhongjun'
'Zou, Ruqiang'
'Liang, Jie'
'Xia, Wei'
'Xia, Dingguo'
'Wang, Yingxia'
'Lin, Jianhua'
'Hu, Tongliang'
'Chen, Qiang'
'Wang, Xidong'
'Zhao, Yusheng'
'Burrell, Anthony K.'

_publ_section_title
;
 Pore size-controlled gases and alcohols separation within
 ultramicroporous homochiral lanthanide--organic frameworks
;
_journal_issue 16
_journal_name_full 'Journal of Materials Chemistry'
_journal_page_first 7813
_journal_paper_doi 10.1039/c2jm16324a
_journal_volume 22
_journal_year 2012
_chemical_formula_sum 'C27 H17 Ce O7'
_chemical_formula_weight 593.53
_chemical_name_systematic
;
?
;
_space_group_IT_number 178
_symmetry_cell_setting hexagonal
_symmetry_space_group_name_Hall 'P 61 2 (0 0 5)'
_symmetry_space_group_name_H-M 'P 61 2 2'
_atom_sites_solution_hydrogens geom
_atom_sites_solution_primary direct
_atom_sites_solution_secondary difmap
_audit_creation_method SHELXL-97
_cell_angle_alpha 90.00
_cell_angle_beta 90.00
_cell_angle_gamma 120.00
_cell_formula_units_Z 6
_cell_length_a 16.5126(7)
_cell_length_b 16.5126(7)
_cell_length_c 24.5098(14)
_cell_measurement_reflns_used 7635
_cell_measurement_temperature 293(2)
_cell_measurement_theta_max 27.45
_cell_measurement_theta_min 2.35
_cell_volume 5787.6(5)
_computing_cell_refinement 'SAINT-Plus (Bruker, 2001)'
_computing_data_collection 'APEX2 (Bruker, 2004)'
_computing_data_reduction SAINT-Plus
_computing_molecular_graphics 'XP (Sheldrick, 1998)'
_computing_publication_material XP
_computing_structure_refinement 'SHELXL-97 (Sheldrick, 1997)'
_computing_structure_solution 'SHELXS-97 (Sheldrick, 1990)'
_diffrn_ambient_temperature 293(2)
_diffrn_detector_area_resol_mean 0
_diffrn_measured_fraction_theta_full 0.997
_diffrn_measured_fraction_theta_max 0.997
_diffrn_measurement_device_type 'Bruker P4'
_diffrn_measurement_method '\w scans'
_diffrn_radiation_monochromator graphite
_diffrn_radiation_source 'fine-focus sealed tube'
_diffrn_radiation_type MoK\a
_diffrn_radiation_wavelength 0.71073
_diffrn_reflns_av_R_equivalents 0.0893
_diffrn_reflns_av_sigmaI/netI 0.0796
_diffrn_reflns_limit_h_max 19
_diffrn_reflns_limit_h_min -15
_diffrn_reflns_limit_k_max 18
_diffrn_reflns_limit_k_min -19
_diffrn_reflns_limit_l_max 29
_diffrn_reflns_limit_l_min -29
_diffrn_reflns_number 14377
_diffrn_reflns_theta_full 25.19
_diffrn_reflns_theta_max 25.19
_diffrn_reflns_theta_min 2.97
_diffrn_standards_interval_count 0
_diffrn_standards_interval_time 0
_diffrn_standards_number 0
_exptl_absorpt_coefficient_mu 1.208
_exptl_absorpt_correction_T_max 0.824
_exptl_absorpt_correction_T_min 0.748
_exptl_absorpt_correction_type multi-scan
_exptl_absorpt_process_details '(SADABS; Sheldrick, 2003)'
_exptl_crystal_colour yellow
_exptl_crystal_density_diffrn 1.02
_exptl_crystal_density_method 'not measured'
_exptl_crystal_description olive
_exptl_crystal_F_000 1758
_exptl_crystal_size_max 0.35
_exptl_crystal_size_mid 0.2
_exptl_crystal_size_min 0.16
_platon_squeeze_details
;
END
;
_refine_diff_density_max 2.444
_refine_diff_density_min -0.587
_refine_diff_density_rms 0.130
_refine_ls_abs_structure_details 'Flack H D (1983), Acta Cryst. A39, 876-881'
_refine_ls_abs_structure_Flack 0.000(1)
_refine_ls_extinction_method none
_refine_ls_goodness_of_fit_ref 1.065
_refine_ls_hydrogen_treatment constr
_refine_ls_matrix_type full
_refine_ls_number_parameters 157
_refine_ls_number_reflns 3481
_refine_ls_number_restraints 0
_refine_ls_restrained_S_all 1.065
_refine_ls_R_factor_all 0.0652
_refine_ls_R_factor_gt 0.0553
_refine_ls_shift/su_max 0.000
_refine_ls_shift/su_mean 0.000
_refine_ls_structure_factor_coef Fsqd
_refine_ls_weighting_details 'calc w=1/[\s^2^(Fo^2^)+(0.0882P)^2^+0.0000P] where P=(Fo^2^+2Fc^2^)/3'
_refine_ls_weighting_scheme calc
_refine_ls_wR_factor_gt 0.1479
_refine_ls_wR_factor_ref 0.1528
_reflns_number_gt 2916
_reflns_number_total 3481
_reflns_threshold_expression >2sigma(I)
_cod_data_source_file c2jm16324a.txt
_cod_data_source_block 1-squeeze
_cod_depositor_comments
;
The following automatic conversions were performed:

'_refine_ls_hydrogen_treatment' value 'CONSTR' changed to 'constr'
according to /home/saulius/struct/CIF-dictionaries/cif_core.dic
dictionary named 'cif_core.dic' version 2.4.1 from 2010-06-29.

Automatic conversion script
Id: cif_fix_values 1715 2011-07-08 13:25:40Z adriana 
;
_cod_original_sg_symbol_H-M P6122
_cod_database_code 7207705

loop_
_symmetry_equiv_pos_as_xyz
'x, y, z'
'x-y, x, z+1/6'
'-y, x-y, z+1/3'
'-x, -y, z+1/2'
'-x+y, -x, z+2/3'
'y, -x+y, z+5/6'
'-y, -x, -z+5/6'
'x-y, -y, -z'
'x, x-y, -z+1/6'
'y, x, -z+1/3'
'-x+y, y, -z+1/2'
'-x, -x+y, -z+2/3'

loop_
_atom_site_label
_atom_site_type_symbol
_atom_site_fract_x
_atom_site_fract_y
_atom_site_fract_z
_atom_site_U_iso_or_equiv
_atom_site_adp_type
_atom_site_occupancy
_atom_site_symmetry_multiplicity
_atom_site_calc_flag
_atom_site_refinement_flags
Ce1 Ce 1.07705(4) 1.0000 1.0000 0.0219(2) Uani 1 2 d S
C1 C 0.9715(5) 0.8033(5) 0.9600(3) 0.0295(19) Uani 1 1 d .
C2 C 0.9037(6) 0.6982(6) 0.9534(3) 0.031(2) Uani 1 1 d .
C3 C 0.9267(7) 0.6381(6) 0.9798(4) 0.044(2) Uani 1 1 d .
H3 H 0.9782 0.6616 1.0029 0.053 Uiso 1 1 calc R
C4 C 0.8707(7) 0.5405(7) 0.9711(4) 0.054(3) Uani 1 1 d .
H4 H 0.8865 0.4997 0.9879 0.065 Uiso 1 1 calc R
C5 C 0.7930(6) 0.5054(6) 0.9380(3) 0.0342(19) Uani 1 1 d .
C6 C 0.7713(6) 0.5680(6) 0.9129(4) 0.037(2) Uani 1 1 d .
H6 H 0.7188 0.5446 0.8905 0.045 Uiso 1 1 calc R
C7 C 0.8267(7) 0.6662(6) 0.9204(3) 0.041(2) Uani 1 1 d .
H7 H 0.8114 0.7073 0.9035 0.049 Uiso 1 1 calc R
C8 C 0.7408(6) 0.4043(6) 0.9272(3) 0.0348(19) Uani 1 1 d .
C9 C 0.6457(5) 0.3543(5) 0.9167 0.040(3) Uani 1 2 d S
H9 H 0.6132 0.3868 0.9167 0.047 Uiso 1 2 calc SR
C10 C 0.7866(7) 0.3534(7) 0.9273(4) 0.045(2) Uani 1 1 d .
H10 H 0.8503 0.3844 0.9349 0.054 Uiso 1 1 calc R
C11 C 0.7419(5) 0.2581(5) 0.9167 0.044(3) Uani 1 2 d S
C12 C 0.7938(5) 0.2062(5) 0.9167 0.054(4) Uani 1 2 d S
C13 C 0.8623(9) 0.2243(8) 0.9556(5) 0.068(3) Uani 1 1 d .
H13 H 0.8752 0.2686 0.9826 0.081 Uiso 1 1 calc R
C14 C 0.9106(9) 0.1771(9) 0.9540(4) 0.069(3) Uani 1 1 d .
H14 H 0.9581 0.1924 0.9793 0.083 Uiso 1 1 calc R
C15 C 0.8919(4) 0.1081(4) 0.9167 0.034(3) Uani 1 2 d S
C16 C 0.9431(4) 0.0569(4) 0.9167 0.039(3) Uani 1 2 d S
O1 O 1.0323(5) 0.8303(4) 0.9959(3) 0.057(2) Uani 1 1 d .
O2 O 0.9622(4) 0.8608(4) 0.9290(2) 0.0307(13) Uani 1 1 d .
O3 O 0.9990(5) 0.0718(5) 0.9547(2) 0.0489(14) Uani 1 1 d .

loop_
_atom_site_aniso_label
_atom_site_aniso_U_11
_atom_site_aniso_U_22
_atom_site_aniso_U_33
_atom_site_aniso_U_23
_atom_site_aniso_U_13
_atom_site_aniso_U_12
Ce1 0.0175(3) 0.0166(3) 0.0313(3) -0.0039(3) -0.00194(14) 0.00831(17)
C1 0.017(4) 0.015(4) 0.045(4) -0.008(4) 0.009(4) -0.001(3)
C2 0.026(5) 0.027(4) 0.038(4) -0.004(3) -0.003(3) 0.013(4)
C3 0.040(5) 0.029(5) 0.062(5) -0.005(4) -0.023(5) 0.016(5)
C4 0.039(6) 0.022(5) 0.097(7) 0.001(5) -0.025(5) 0.013(5)
C5 0.029(5) 0.018(4) 0.055(5) -0.003(3) -0.007(4) 0.012(4)
C6 0.027(5) 0.024(5) 0.056(5) -0.008(4) -0.010(4) 0.009(4)
C7 0.039(6) 0.033(5) 0.048(4) 0.003(4) -0.011(4) 0.016(4)
C8 0.030(5) 0.018(4) 0.058(5) -0.001(4) -0.004(4) 0.013(4)
C9 0.028(5) 0.028(5) 0.061(7) 0.000(5) 0.000(5) 0.012(6)
C10 0.024(5) 0.026(5) 0.085(6) -0.009(5) -0.006(5) 0.012(4)
C11 0.026(5) 0.026(5) 0.089(10) -0.011(6) -0.011(6) 0.020(6)
C12 0.029(6) 0.029(6) 0.107(12) -0.011(7) -0.011(7) 0.017(7)
C13 0.070(8) 0.045(7) 0.118(9) -0.034(7) -0.038(7) 0.050(6)
C14 0.068(8) 0.091(10) 0.070(6) -0.017(7) -0.030(7) 0.057(8)
C15 0.031(5) 0.031(5) 0.045(6) -0.008(5) -0.008(5) 0.021(6)
C16 0.045(6) 0.045(6) 0.037(6) 0.001(5) 0.001(5) 0.029(7)
O1 0.078(5) 0.020(3) 0.075(4) -0.023(3) -0.051(4) 0.026(3)
O2 0.041(3) 0.013(3) 0.038(2) 0.001(2) -0.001(2) 0.013(3)
O3 0.052(4) 0.056(4) 0.059(3) 0.001(3) -0.005(4) 0.042(4)

loop_
_atom_type_symbol
_atom_type_description
_atom_type_scat_dispersion_real
_atom_type_scat_dispersion_imag
_atom_type_scat_source
C C 0.0033 0.0016 'International Tables Vol C Tables 4.2.6.8 and 6.1.1.4'
Ce Ce -0.2486 2.6331 'International Tables Vol C Tables 4.2.6.8 and 6.1.1.4'
O O 0.0106 0.0060 'International Tables Vol C Tables 4.2.6.8 and 6.1.1.4'
H H 0.0000 0.0000 'International Tables Vol C Tables 4.2.6.8 and 6.1.1.4'

loop_
_geom_angle_atom_site_label_1
_geom_angle_atom_site_label_2
_geom_angle_atom_site_label_3
_geom_angle
_geom_angle_site_symmetry_1
_geom_angle_site_symmetry_3
O3 Ce1 O3 77.6(4) 1_565 8_567
O3 Ce1 O2 72.59(19) 1_565 7_776
O3 Ce1 O2 137.96(19) 8_567 7_776
O3 Ce1 O2 137.96(19) 1_565 2_655
O3 Ce1 O2 72.59(19) 8_567 2_655
O2 Ce1 O2 146.9(2) 7_776 2_655
O3 Ce1 O1 79.2(3) 1_565 8_677
O3 Ce1 O1 126.7(2) 8_567 8_677
O2 Ce1 O1 75.82(19) 7_776 8_677
O2 Ce1 O1 95.5(2) 2_655 8_677
O3 Ce1 O1 126.7(2) 1_565 .
O3 Ce1 O1 79.2(3) 8_567 .
O2 Ce1 O1 95.5(2) 7_776 .
O2 Ce1 O1 75.82(19) 2_655 .
O1 Ce1 O1 149.5(3) 8_677 .
O3 Ce1 O2 78.8(2) 1_565 .
O3 Ce1 O2 76.75(19) 8_567 .
O2 Ce1 O2 68.99(19) 7_776 .
O2 Ce1 O2 120.87(16) 2_655 .
O1 Ce1 O2 142.7(2) 8_677 .
O1 Ce1 O2 49.29(17) . .
O3 Ce1 O2 76.75(19) 1_565 8_677
O3 Ce1 O2 78.8(2) 8_567 8_677
O2 Ce1 O2 120.87(16) 7_776 8_677
O2 Ce1 O2 68.99(19) 2_655 8_677
O1 Ce1 O2 49.29(17) 8_677 8_677
O1 Ce1 O2 142.7(2) . 8_677
O2 Ce1 O2 148.5(2) . 8_677
O3 Ce1 C1 102.7(2) 1_565 .
O3 Ce1 C1 73.6(2) 8_567 .
O2 Ce1 C1 84.68(19) 7_776 .
O2 Ce1 C1 96.6(2) 2_655 .
O1 Ce1 C1 158.93(19) 8_677 .
O1 Ce1 C1 24.2(2) . .
O2 Ce1 C1 25.5(2) . .
O2 Ce1 C1 151.77(18) 8_677 .
O3 Ce1 C1 73.6(2) 1_565 8_677
O3 Ce1 C1 102.7(2) 8_567 8_677
O2 Ce1 C1 96.6(2) 7_776 8_677
O2 Ce1 C1 84.68(19) 2_655 8_677
O1 Ce1 C1 24.2(2) 8_677 8_677
O1 Ce1 C1 158.93(19) . 8_677
O2 Ce1 C1 151.77(17) . 8_677
O2 Ce1 C1 25.5(2) 8_677 8_677
C1 Ce1 C1 175.4(3) . 8_677
O1 C1 O2 121.9(7) . .
O1 C1 C2 119.0(8) . .
O2 C1 C2 119.1(7) . .
O1 C1 Ce1 56.4(4) . .
O2 C1 Ce1 67.0(4) . .
C2 C1 Ce1 165.2(5) . .
C3 C2 C7 122.2(8) . .
C3 C2 C1 117.1(7) . .
C7 C2 C1 120.6(8) . .
C2 C3 C4 119.1(8) . .
C2 C3 H3 120.4 . .
C4 C3 H3 120.4 . .
C5 C4 C3 120.5(8) . .
C5 C4 H4 119.7 . .
C3 C4 H4 119.7 . .
C4 C5 C6 118.7(8) . .
C4 C5 C8 118.5(8) . .
C6 C5 C8 122.6(8) . .
C5 C6 C7 122.0(8) . .
C5 C6 H6 119.0 . .
C7 C6 H6 119.0 . .
C2 C7 C6 117.4(8) . .
C2 C7 H7 121.3 . .
C6 C7 H7 121.3 . .
C10 C8 C9 116.0(8) . .
C10 C8 C5 120.1(8) . .
C9 C8 C5 123.9(8) . .
C8 C9 C8 124.5(12) . 7_666
C8 C9 H9 117.7 . .
C8 C9 H9 117.7 7_666 .
C8 C10 C11 123.1(9) . .
C8 C10 H10 118.5 . .
C11 C10 H10 118.5 . .
C10 C11 C10 117.3(12) . 7_666
C10 C11 C12 121.4(6) . .
C10 C11 C12 121.4(6) 7_666 .
C13 C12 C13 117.6(13) . 7_666
C13 C12 C11 121.2(7) . .
C13 C12 C11 121.2(7) 7_666 .
C14 C13 C12 120.1(11) . .
C14 C13 H13 119.9 . .
C12 C13 H13 119.9 . .
C13 C14 C15 122.6(10) . .
C13 C14 H14 118.7 . .
C15 C14 H14 118.7 . .
C14 C15 C14 116.7(12) . 7_666
C14 C15 C16 121.6(6) . .
C14 C15 C16 121.6(6) 7_666 .
O3 C16 O3 123.9(12) . 7_666
O3 C16 C15 118.0(6) . .
O3 C16 C15 118.0(6) 7_666 .
C1 O1 Ce1 99.4(5) . .
C1 O2 Ce1 139.3(5) . 6_564
C1 O2 Ce1 87.5(4) . .
Ce1 O2 Ce1 108.86(18) 6_564 .
C16 O3 Ce1 140.4(7) . 1_545

loop_
_geom_bond_atom_site_label_1
_geom_bond_atom_site_label_2
_geom_bond_distance
_geom_bond_site_symmetry_2
Ce1 O3 2.414(6) 1_565
Ce1 O3 2.414(6) 8_567
Ce1 O2 2.511(5) 7_776
Ce1 O2 2.511(5) 2_655
Ce1 O1 2.517(6) 8_677
Ce1 O1 2.517(5) .
Ce1 O2 2.747(5) .
Ce1 O2 2.747(5) 8_677
Ce1 C1 2.981(7) .
Ce1 C1 2.981(7) 8_677
C1 O1 1.239(10) .
C1 O2 1.284(10) .
C1 C2 1.533(11) .
C2 C3 1.386(12) .
C2 C7 1.371(12) .
C3 C4 1.418(13) .
C3 H3 0.9300 .
C4 C5 1.376(12) .
C4 H4 0.9300 .
C5 C6 1.395(12) .
C5 C8 1.471(11) .
C6 C7 1.421(12) .
C6 H6 0.9300 .
C7 H7 0.9300 .
C8 C10 1.383(12) .
C8 C9 1.384(10) .
C9 C8 1.384(10) 7_666
C9 H9 0.9300 .
C10 C11 1.387(11) .
C10 H10 0.9300 .
C11 C10 1.387(11) 7_666
C11 C12 1.485(19) .
C12 C13 1.393(13) .
C12 C13 1.393(13) 7_666
C13 C14 1.366(14) .
C13 H13 0.9300 .
C14 C15 1.371(13) .
C14 H14 0.9300 .
C15 C14 1.371(13) 7_666
C15 C16 1.466(17) .
C16 O3 1.248(8) .
C16 O3 1.248(8) 7_666
O2 Ce1 2.511(5) 6_564
O3 Ce1 2.414(6) 1_545

loop_
_platon_squeeze_void_nr
_platon_squeeze_void_average_x
_platon_squeeze_void_average_y
_platon_squeeze_void_average_z
_platon_squeeze_void_volume
_platon_squeeze_void_count_electrons
_platon_squeeze_void_content
1 -0.035 0.433 0.828 3096 661 ' '
